data_7127744
loop_
_publ_author_name
'Wu, Ting'
'Jiang, Shenlong'
'Samanta, Pabitra Narayan'
'Xie, Yangbin'
'Li, Jipeng'
'Wang, Xiaoling'
'Devashis, Majumdar'
'Gu, Xiangwei'
'Wang, Yusong'
'Huang, Wei'
'Zhang, Qun'
'Leszczynski, Jerzy'
'Wu, Dayu'

_publ_section_title
;
 Negative thermal quenching of photoluminescence in a copper-organic
 framework emitter.
;
_journal_issue 80
_journal_name_full 'Chemical communications (Cambridge, England)'
_journal_page_first 12057
_journal_page_last 12060
_journal_paper_doi 10.1039/d0cc04788k
_journal_volume 56
_journal_year 2020
_chemical_formula_sum 'C5 H6 Cu2 I2 N2'
_chemical_formula_weight 475.00
_space_group_crystal_system monoclinic
_space_group_IT_number 14
_space_group_name_Hall '-P 2yn'
_space_group_name_H-M_alt 'P 1 21/n 1'
_atom_sites_solution_hydrogens geom
_audit_creation_method SHELXL-2014/6
_audit_update_record
;
2020-05-09 deposited with the CCDC.	2020-09-09 downloaded from the CCDC.
;
_cell_angle_alpha 90
_cell_angle_beta 90.446(3)
_cell_angle_gamma 90
_cell_formula_units_Z 4
_cell_length_a 11.5103(4)
_cell_length_b 4.24120(10)
_cell_length_c 19.5894(7)
_cell_measurement_reflns_used 4378
_cell_measurement_temperature 180(2)
_cell_measurement_theta_max 29.6400
_cell_measurement_theta_min 2.0650
_cell_volume 956.28(5)
_computing_cell_refinement 'Bruker XSCANS'
_computing_data_collection 'Bruker XSCANS'
_computing_data_reduction 'Bruker SHELXTL'
_computing_molecular_graphics 'Bruker SHELXTL'
_computing_publication_material 'Bruker SHELXTL'
_computing_structure_refinement 'SHELXL-2014/6 (Sheldrick, 2014)'
_computing_structure_solution 'Bruker SHELXTL'
_diffrn_ambient_temperature 180(2)
_diffrn_measured_fraction_theta_full 0.973
_diffrn_measured_fraction_theta_max 0.999
_diffrn_measurement_device_type HyPix
_diffrn_radiation_type MoK\a
_diffrn_radiation_wavelength 0.71073
_diffrn_reflns_av_R_equivalents 0.0511
_diffrn_reflns_av_unetI/netI 0.0453
_diffrn_reflns_Laue_measured_fraction_full 0.973
_diffrn_reflns_Laue_measured_fraction_max 0.999
_diffrn_reflns_limit_h_max 13
_diffrn_reflns_limit_h_min -13
_diffrn_reflns_limit_k_max 4
_diffrn_reflns_limit_k_min -5
_diffrn_reflns_limit_l_max 21
_diffrn_reflns_limit_l_min -23
_diffrn_reflns_number 6581
_diffrn_reflns_point_group_measured_fraction_full 0.973
_diffrn_reflns_point_group_measured_fraction_max 0.999
_diffrn_reflns_theta_full 25.242
_diffrn_reflns_theta_max 24.994
_diffrn_reflns_theta_min 2.045
_diffrn_source 'Rotating-anode X-ray tube'
_exptl_absorpt_coefficient_mu 10.842
_exptl_absorpt_correction_T_max 1.00000
_exptl_absorpt_correction_T_min 0.02151
_exptl_absorpt_correction_type multi-scan
_exptl_absorpt_process_details
;
CrysAlisPro 1.171.40.14a (Rigaku Oxford Diffraction, 2018)
Empirical absorption correction using spherical harmonics,
 implemented in SCALE3 ABSPACK scaling algorithm.
;
_exptl_crystal_colour brown
_exptl_crystal_density_diffrn 3.299
_exptl_crystal_description needle
_exptl_crystal_F_000 856
_exptl_crystal_size_max 0.32
_exptl_crystal_size_mid 0.15
_exptl_crystal_size_min 0.12
_refine_diff_density_max 1.454
_refine_diff_density_min -1.589
_refine_diff_density_rms 0.261
_refine_ls_extinction_method none
_refine_ls_goodness_of_fit_ref 1.060
_refine_ls_hydrogen_treatment constr
_refine_ls_matrix_type full
_refine_ls_number_parameters 100
_refine_ls_number_reflns 1672
_refine_ls_number_restraints 0
_refine_ls_restrained_S_all 1.060
_refine_ls_R_factor_all 0.0417
_refine_ls_R_factor_gt 0.0381
_refine_ls_shift/su_max 0.001
_refine_ls_shift/su_mean 0.000
_refine_ls_structure_factor_coef Fsqd
_refine_ls_weighting_details 'w=1/[\s^2^(Fo^2^)+(0.0601P)^2^+2.1137P] where P=(Fo^2^+2Fc^2^)/3'
_refine_ls_weighting_scheme calc
_refine_ls_wR_factor_gt 0.1035
_refine_ls_wR_factor_ref 0.1061
_reflns_Friedel_coverage 0.000
_reflns_number_gt 1465
_reflns_number_total 1672
_reflns_threshold_expression 'I > 2\s(I)'
_cod_data_source_file d0cc04788k4.cif
_cod_data_source_block 180k
_cod_original_sg_symbol_H-M 'P 21/n'
_cod_database_code 7127744
_shelx_space_group_comment
;
The symmetry employed for this shelxl refinement is uniquely defined
by the following loop, which should always be used as a source of
symmetry information in preference to the above space-group names.
They are only intended as comments.
;
_shelxl_version_number 2014/6

loop_
_space_group_symop_operation_xyz
'x, y, z'
'-x+1/2, y+1/2, -z+1/2'
'-x, -y, -z'
'x-1/2, -y-1/2, z-1/2'

loop_
_atom_site_label
_atom_site_type_symbol
_atom_site_fract_x
_atom_site_fract_y
_atom_site_fract_z
_atom_site_U_iso_or_equiv
_atom_site_adp_type
_atom_site_occupancy
_atom_site_site_symmetry_order
_atom_site_calc_flag
_atom_site_refinement_flags_posn
_atom_site_refinement_flags_adp
_atom_site_refinement_flags_occupancy
_atom_site_disorder_assembly
_atom_site_disorder_group
Cu1 Cu 0.67474(9) 0.1374(2) 0.20872(5) 0.0381(3) Uani 1 1 d . . . . .
Cu2 Cu 0.54460(8) -0.35046(19) 0.13890(5) 0.0328(3) Uani 1 1 d . . . . .
I1 I 0.63765(4) 0.13971(9) 0.07852(2) 0.0245(2) Uani 1 1 d . . . . .
I2 I 0.59133(4) -0.36295(9) 0.27589(2) 0.0226(2) Uani 1 1 d . . . . .
C3 C 0.1807(6) -0.3738(14) 0.1468(3) 0.0260(15) Uani 1 1 d . . . . .
H3A H 0.1081 -0.3212 0.1639 0.031 Uiso 1 1 calc R U . . .
C2 C 0.2846(6) -0.2730(15) 0.1707(3) 0.0243(14) Uani 1 1 d . . . . .
H2A H 0.2954 -0.1386 0.2077 0.029 Uiso 1 1 calc R U . . .
C1 C 0.3191(6) -0.5795(14) 0.0854(3) 0.0229(14) Uani 1 1 d . . . . .
H1A H 0.3568 -0.6979 0.0523 0.027 Uiso 1 1 calc R U . . .
C4 C 0.1174(6) -0.7385(16) 0.0507(3) 0.0269(14) Uani 1 1 d . . . . .
H4A H 0.0601 -0.8340 0.0803 0.032 Uiso 1 1 calc R U . . .
H4B H 0.1564 -0.9067 0.0264 0.032 Uiso 1 1 calc R U . . .
C5 C 0.0560(6) -0.5259(15) -0.0004(3) 0.0240(13) Uani 1 1 d . . . . .
H5A H 0.1002 -0.4278 -0.0338 0.029 Uiso 1 1 calc R U . . .
N1 N 0.3734(5) -0.4023(11) 0.1311(3) 0.0227(12) Uani 1 1 d . . . . .
N2 N 0.2023(4) -0.5686(11) 0.0924(2) 0.0197(11) Uani 1 1 d . . . . .

loop_
_atom_site_aniso_label
_atom_site_aniso_U_11
_atom_site_aniso_U_22
_atom_site_aniso_U_33
_atom_site_aniso_U_23
_atom_site_aniso_U_13
_atom_site_aniso_U_12
Cu1 0.0401(6) 0.0414(6) 0.0330(5) -0.0009(4) 0.0062(4) -0.0009(4)
Cu2 0.0233(5) 0.0322(6) 0.0429(6) -0.0041(3) 0.0020(4) -0.0059(3)
I1 0.0290(3) 0.0187(3) 0.0258(3) -0.00207(15) 0.0052(2) -0.00217(14)
I2 0.0234(3) 0.0196(3) 0.0248(3) -0.00072(14) 0.0045(2) -0.00083(14)
C3 0.022(4) 0.031(4) 0.025(3) 0.000(2) 0.008(3) 0.003(2)
C2 0.029(4) 0.020(3) 0.024(3) -0.003(3) 0.006(3) 0.001(3)
C1 0.024(3) 0.021(3) 0.024(3) 0.000(2) 0.003(3) 0.000(2)
C4 0.020(3) 0.022(3) 0.039(4) 0.003(3) -0.005(3) -0.004(3)
C5 0.028(3) 0.019(3) 0.025(3) -0.001(3) -0.003(3) -0.007(3)
N1 0.023(3) 0.020(3) 0.025(3) 0.001(2) 0.001(2) -0.001(2)
N2 0.019(3) 0.017(2) 0.022(3) 0.000(2) -0.006(2) 0.000(2)

loop_
_atom_type_symbol
_atom_type_description
_atom_type_scat_dispersion_real
_atom_type_scat_dispersion_imag
_atom_type_scat_source
C C 0.0033 0.0016 'International Tables Vol C Tables 4.2.6.8 and 6.1.1.4'
H H 0.0000 0.0000 'International Tables Vol C Tables 4.2.6.8 and 6.1.1.4'
N N 0.0061 0.0033 'International Tables Vol C Tables 4.2.6.8 and 6.1.1.4'
Cu Cu 0.3201 1.2651 'International Tables Vol C Tables 4.2.6.8 and 6.1.1.4'
I I -0.4742 1.8119 'International Tables Vol C Tables 4.2.6.8 and 6.1.1.4'

loop_
_geom_angle_atom_site_label_1
_geom_angle_atom_site_label_2
_geom_angle_atom_site_label_3
_geom_angle
_geom_angle_site_symmetry_1
_geom_angle_site_symmetry_3
_geom_angle_publ_flag
I1 Cu1 I2 115.18(4) . 1_565 ?
I1 Cu1 I2 115.53(4) . . ?
I2 Cu1 I2 104.74(3) 1_565 . ?
I1 Cu1 I2 105.47(3) . 2_655 ?
I2 Cu1 I2 107.82(4) 1_565 2_655 ?
I2 Cu1 I2 107.74(4) . 2_655 ?
I1 Cu1 Cu2 56.95(3) . . ?
I2 Cu1 Cu2 127.77(5) 1_565 . ?
I2 Cu1 Cu2 58.62(3) . . ?
I2 Cu1 Cu2 124.28(4) 2_655 . ?
I1 Cu1 Cu2 57.52(3) . 1_565 ?
I2 Cu1 Cu2 57.67(3) 1_565 1_565 ?
I2 Cu1 Cu2 128.67(5) . 1_565 ?
I2 Cu1 Cu2 123.37(4) 2_655 1_565 ?
Cu2 Cu1 Cu2 92.75(5) . 1_565 ?
N1 Cu2 I1 117.43(15) . . ?
N1 Cu2 I1 105.96(15) . 1_545 ?
I1 Cu2 I1 105.86(3) . 1_545 ?
N1 Cu2 I2 105.13(16) . . ?
I1 Cu2 I2 112.33(3) . . ?
I1 Cu2 I2 109.88(3) 1_545 . ?
N1 Cu2 Cu1 128.70(15) . . ?
I1 Cu2 Cu1 55.58(3) . . ?
I1 Cu2 Cu1 125.19(4) 1_545 . ?
I2 Cu2 Cu1 56.79(3) . . ?
N1 Cu2 Cu1 116.83(15) . 1_545 ?
I1 Cu2 Cu1 125.55(4) . 1_545 ?
I1 Cu2 Cu1 54.06(2) 1_545 1_545 ?
I2 Cu2 Cu1 55.83(3) . 1_545 ?
Cu1 Cu2 Cu1 92.75(5) . 1_545 ?
Cu1 I1 Cu2 67.47(3) . . ?
Cu1 I1 Cu2 68.42(3) . 1_565 ?
Cu2 I1 Cu2 105.86(3) . 1_565 ?
Cu1 I2 Cu1 104.74(3) 1_545 . ?
Cu1 I2 Cu1 72.24(3) 1_545 2_645 ?
Cu1 I2 Cu1 72.20(3) . 2_645 ?
Cu1 I2 Cu2 66.50(3) 1_545 . ?
Cu1 I2 Cu2 64.59(3) . . ?
Cu1 I2 Cu2 107.30(3) 2_645 . ?
C2 C3 N2 107.1(5) . . ?
C2 C3 H3A 126.4 . . ?
N2 C3 H3A 126.4 . . ?
C3 C2 N1 109.4(6) . . ?
C3 C2 H2A 125.3 . . ?
N1 C2 H2A 125.3 . . ?
N1 C1 N2 112.2(5) . . ?
N1 C1 H1A 123.9 . . ?
N2 C1 H1A 123.9 . . ?
N2 C4 C5 112.4(5) . . ?
N2 C4 H4A 109.1 . . ?
C5 C4 H4A 109.1 . . ?
N2 C4 H4B 109.1 . . ?
C5 C4 H4B 109.1 . . ?
H4A C4 H4B 107.8 . . ?
C5 C5 C4 123.1(7) 3_545 . ?
C5 C5 H5A 118.5 3_545 . ?
C4 C5 H5A 118.5 . . ?
C1 N1 C2 104.7(6) . . ?
C1 N1 Cu2 125.4(4) . . ?
C2 N1 Cu2 129.9(5) . . ?
C1 N2 C3 106.6(5) . . ?
C1 N2 C4 126.0(5) . . ?
C3 N2 C4 127.4(5) . . ?

loop_
_geom_bond_atom_site_label_1
_geom_bond_atom_site_label_2
_geom_bond_distance
_geom_bond_site_symmetry_2
_geom_bond_publ_flag
Cu1 I1 2.5827(11) . ?
Cu1 I2 2.6763(9) 1_565 ?
Cu1 I2 2.6790(9) . ?
Cu1 I2 2.7070(12) 2_655 ?
Cu1 Cu2 2.8921(14) . ?
Cu1 Cu2 2.9664(14) 1_565 ?
Cu2 N1 1.987(6) . ?
Cu2 I1 2.6244(9) . ?
Cu2 I1 2.6909(9) 1_545 ?
Cu2 I2 2.7334(11) . ?
Cu2 Cu1 2.9664(14) 1_545 ?
I1 Cu2 2.6909(9) 1_565 ?
I2 Cu1 2.6764(9) 1_545 ?
I2 Cu1 2.7070(12) 2_645 ?
C3 C2 1.350(10) . ?
C3 N2 1.372(8) . ?
C3 H3A 0.9300 . ?
C2 N1 1.401(8) . ?
C2 H2A 0.9300 . ?
C1 N1 1.322(9) . ?
C1 N2 1.353(8) . ?
C1 H1A 0.9300 . ?
C4 N2 1.460(8) . ?
C4 C5 1.517(10) . ?
C4 H4A 0.9700 . ?
C4 H4B 0.9700 . ?
C5 C5 1.309(13) 3_545 ?
C5 H5A 0.9300 . ?
